data_4340625
loop_
_publ_author_name
'Smith, Larissa F.'
'Blight, Barry A.'
'Park, Hee-Jun'
'Wang, Suning'

_publ_section_title
;
 Sensitizing Tb(III) and Eu(III) Emission with Triarylboron Functionalized
 1,3-Diketonato Ligands.
;
_journal_issue 15
_journal_name_full 'Inorganic chemistry'
_journal_page_first 8036
_journal_paper_doi 10.1021/ic500944t
_journal_volume 53
_journal_year 2014
_chemical_formula_sum 'C33.5 H33 B2 Cl F2 O2'
_chemical_formula_weight 562.67
_chemical_name_systematic
; 
 ? 
;
_space_group_IT_number 2
_symmetry_cell_setting triclinic
_symmetry_space_group_name_Hall '-P 1'
_symmetry_space_group_name_H-M 'P -1'
_atom_sites_solution_hydrogens geom
_atom_sites_solution_primary direct
_atom_sites_solution_secondary difmap
_audit_creation_method SHELXL-97
_cell_angle_alpha 105.9140(10)
_cell_angle_beta 92.1230(10)
_cell_angle_gamma 100.8790(10)
_cell_formula_units_Z 4
_cell_length_a 9.8714(9)
_cell_length_b 14.9480(13)
_cell_length_c 21.2648(19)
_cell_measurement_reflns_used 3392
_cell_measurement_temperature 180(2)
_cell_measurement_theta_max 22.12
_cell_measurement_theta_min 2.25
_cell_volume 2950.2(5)
_computing_cell_refinement 'Bruker SAINT'
_computing_data_collection 'Bruker APEX2'
_computing_data_reduction 'Bruker SAINT'
_computing_molecular_graphics 'Bruker SHELXTL'
_computing_publication_material 'Bruker SHELXTL'
_computing_structure_refinement 'SHELXL-97 (Sheldrick, 1997)'
_computing_structure_solution 'SHELXS-97 (Sheldrick, 1990)'
_diffrn_ambient_temperature 180(2)
_diffrn_measured_fraction_theta_full 0.969
_diffrn_measured_fraction_theta_max 0.969
_diffrn_measurement_device_type 'Bruker APEX-II CCD'
_diffrn_measurement_method '\f and \w scans'
_diffrn_radiation_monochromator graphite
_diffrn_radiation_source 'fine-focus sealed tube'
_diffrn_radiation_type MoK\a
_diffrn_radiation_wavelength 0.71073
_diffrn_reflns_av_R_equivalents 0.0412
_diffrn_reflns_av_sigmaI/netI 0.0864
_diffrn_reflns_limit_h_max 12
_diffrn_reflns_limit_h_min -12
_diffrn_reflns_limit_k_max 19
_diffrn_reflns_limit_k_min -17
_diffrn_reflns_limit_l_max 26
_diffrn_reflns_limit_l_min -27
_diffrn_reflns_number 23443
_diffrn_reflns_theta_full 27.07
_diffrn_reflns_theta_max 27.07
_diffrn_reflns_theta_min 1.45
_diffrn_standards_number 0
_exptl_absorpt_coefficient_mu 0.172
_exptl_absorpt_correction_T_max 0.9983
_exptl_absorpt_correction_T_min 0.9966
_exptl_absorpt_correction_type multi-scan
_exptl_crystal_colour yellow
_exptl_crystal_density_diffrn 1.267
_exptl_crystal_density_method 'not measured'
_exptl_crystal_description plate
_exptl_crystal_F_000 1180
_exptl_crystal_size_max 0.02
_exptl_crystal_size_mid 0.02
_exptl_crystal_size_min 0.01
_refine_diff_density_max 0.417
_refine_diff_density_min -0.508
_refine_diff_density_rms 0.049
_refine_ls_extinction_method none
_refine_ls_goodness_of_fit_ref 1.011
_refine_ls_hydrogen_treatment constr
_refine_ls_matrix_type full
_refine_ls_number_parameters 742
_refine_ls_number_reflns 12596
_refine_ls_number_restraints 0
_refine_ls_restrained_S_all 1.011
_refine_ls_R_factor_all 0.1403
_refine_ls_R_factor_gt 0.0648
_refine_ls_shift/su_max 0.000
_refine_ls_shift/su_mean 0.000
_refine_ls_structure_factor_coef Fsqd
_refine_ls_weighting_details 'calc w=1/[\s^2^(Fo^2^)+(0.0860P)^2^+0.0000P] where P=(Fo^2^+2Fc^2^)/3'
_refine_ls_weighting_scheme calc
_refine_ls_wR_factor_gt 0.1542
_refine_ls_wR_factor_ref 0.1903
_reflns_number_gt 6414
_reflns_number_total 12596
_reflns_threshold_expression >2sigma(I)
_cod_data_source_file ic500944t_si_002.cif
_cod_data_source_block ls2
_cod_depositor_comments
;
The following automatic conversions were performed:

'_symmetry_cell_setting' value 'Triclinic' changed to 'triclinic'
according to
/usr/data/users/saulius/crontab/automatic-downloads/current/ACS/lib/dictionaries/cif_core.dic
dictionary named 'cif_core.dic' version 2.4.2 from
2011-04-26.

'_exptl_absorpt_correction_type' value 'Multi-scan'
changed to 'multi-scan' according to
/usr/data/users/saulius/crontab/automatic-downloads/current/ACS/lib/dictionaries/cif_core.dic
dictionary named 'cif_core.dic' version 2.4.2 from 2011-04-26.

Automatic conversion script
Id: cif_fix_values 2281 2013-09-26 08:29:07Z andrius 
;
_cod_original_sg_symbol_H-M P-1
_cod_original_formula_sum 'C33.50 H33 B2 Cl F2 O2'
_cod_database_code 4340625

loop_
_symmetry_equiv_pos_as_xyz
'x, y, z'
'-x, -y, -z'

loop_
_atom_site_label
_atom_site_type_symbol
_atom_site_fract_x
_atom_site_fract_y
_atom_site_fract_z
_atom_site_U_iso_or_equiv
_atom_site_adp_type
_atom_site_occupancy
_atom_site_symmetry_multiplicity
_atom_site_calc_flag
_atom_site_refinement_flags
B1 B 0.7337(3) 1.0908(2) 0.44593(18) 0.0397(8) Uani 1 1 d .
B2 B 0.4050(4) 0.5561(3) 0.23852(17) 0.0418(9) Uani 1 1 d .
B3 B 0.7124(4) 1.1333(3) -0.0280(2) 0.0550(11) Uani 1 1 d .
B4 B 1.0356(4) 0.9106(2) 0.22574(16) 0.0380(8) Uani 1 1 d .
F1 F 0.80670(18) 1.09529(12) 0.50271(8) 0.0540(5) Uani 1 1 d .
F2 F 0.81664(17) 1.12994(12) 0.40628(9) 0.0541(5) Uani 1 1 d .
F3 F 0.6747(2) 1.06947(15) -0.08991(9) 0.0696(6) Uani 1 1 d .
F4 F 0.8069(2) 1.20828(16) -0.03045(12) 0.0841(7) Uani 1 1 d .
O1 O 0.62182(19) 1.14422(14) 0.46203(10) 0.0466(5) Uani 1 1 d .
O2 O 0.6756(2) 0.98978(14) 0.41086(11) 0.0512(6) Uani 1 1 d .
O3 O 0.5847(2) 1.16468(16) -0.00354(10) 0.0586(6) Uani 1 1 d .
O4 O 0.7686(2) 1.08291(17) 0.01412(10) 0.0591(7) Uani 1 1 d .
C1 C 0.4904(3) 1.1048(2) 0.45191(12) 0.0311(6) Uani 1 1 d .
C2 C 0.4488(3) 1.0086(2) 0.42285(13) 0.0335(6) Uani 1 1 d .
H2A H 0.3529 0.9802 0.4172 0.040 Uiso 1 1 calc R
C3 C 0.5439(3) 0.9523(2) 0.40173(12) 0.0323(6) Uani 1 1 d .
C4 C 0.5075(3) 0.85109(19) 0.36537(13) 0.0326(6) Uani 1 1 d .
C5 C 0.3741(3) 0.7972(2) 0.36008(13) 0.0366(7) Uani 1 1 d .
H5A H 0.3039 0.8248 0.3825 0.044 Uiso 1 1 calc R
C6 C 0.3438(3) 0.7029(2) 0.32199(14) 0.0379(7) Uani 1 1 d .
H6A H 0.2528 0.6666 0.3196 0.045 Uiso 1 1 calc R
C7 C 0.4432(3) 0.6596(2) 0.28697(14) 0.0378(7) Uani 1 1 d .
C8 C 0.5776(3) 0.7148(2) 0.29521(15) 0.0442(8) Uani 1 1 d .
H8A H 0.6486 0.6873 0.2734 0.053 Uiso 1 1 calc R
C9 C 0.6099(3) 0.8078(2) 0.33394(15) 0.0423(7) Uani 1 1 d .
H9A H 0.7026 0.8427 0.3393 0.051 Uiso 1 1 calc R
C10 C 0.3967(3) 1.1705(2) 0.47101(12) 0.0320(6) Uani 1 1 d .
C11 C 0.2552(3) 1.1386(2) 0.47004(14) 0.0417(7) Uani 1 1 d .
H11A H 0.2176 1.0723 0.4591 0.050 Uiso 1 1 calc R
C12 C 0.1684(3) 1.2024(2) 0.48494(15) 0.0510(9) Uani 1 1 d .
H12A H 0.0713 1.1799 0.4833 0.061 Uiso 1 1 calc R
C13 C 0.2219(3) 1.2981(3) 0.50204(17) 0.0557(9) Uani 1 1 d .
H13A H 0.1619 1.3418 0.5121 0.067 Uiso 1 1 calc R
C14 C 0.3619(4) 1.3309(2) 0.5047(2) 0.0668(11) Uani 1 1 d .
H14A H 0.3988 1.3973 0.5167 0.080 Uiso 1 1 calc R
C15 C 0.4500(3) 1.2674(2) 0.49001(17) 0.0533(9) Uani 1 1 d .
H15A H 0.5472 1.2905 0.4930 0.064 Uiso 1 1 calc R
C16 C 0.2691(3) 0.4881(2) 0.24764(14) 0.0392(7) Uani 1 1 d .
C17 C 0.1571(3) 0.4584(2) 0.19808(15) 0.0448(8) Uani 1 1 d .
C18 C 0.0356(3) 0.4003(2) 0.20670(18) 0.0541(9) Uani 1 1 d .
H18A H -0.0402 0.3829 0.1738 0.065 Uiso 1 1 calc R
C19 C 0.0208(3) 0.3674(2) 0.26072(19) 0.0536(9) Uani 1 1 d .
C20 C 0.1296(4) 0.3954(2) 0.30912(18) 0.0531(9) Uani 1 1 d .
H20A H 0.1211 0.3730 0.3468 0.064 Uiso 1 1 calc R
C21 C 0.2531(3) 0.4567(2) 0.30376(15) 0.0451(8) Uani 1 1 d .
C22 C 0.3676(4) 0.4847(3) 0.35935(17) 0.0609(10) Uani 1 1 d .
H22A H 0.4492 0.5236 0.3480 0.091 Uiso 1 1 calc R
H22B H 0.3919 0.4273 0.3663 0.091 Uiso 1 1 calc R
H22C H 0.3356 0.5213 0.3996 0.091 Uiso 1 1 calc R
C23 C -0.1135(4) 0.3035(3) 0.2670(2) 0.0760(12) Uani 1 1 d .
H23A H -0.0981 0.2717 0.3004 0.114 Uiso 1 1 calc R
H23B H -0.1455 0.2557 0.2247 0.114 Uiso 1 1 calc R
H23C H -0.1837 0.3418 0.2798 0.114 Uiso 1 1 calc R
C24 C 0.1639(4) 0.4918(3) 0.13747(17) 0.0633(10) Uani 1 1 d .
H24A H 0.0790 0.4613 0.1081 0.095 Uiso 1 1 calc R
H24B H 0.2442 0.4750 0.1148 0.095 Uiso 1 1 calc R
H24C H 0.1728 0.5610 0.1499 0.095 Uiso 1 1 calc R
C25 C 0.5002(3) 0.5248(2) 0.18167(14) 0.0409(7) Uani 1 1 d .
C26 C 0.5540(3) 0.4411(2) 0.17352(15) 0.0438(8) Uani 1 1 d .
C27 C 0.6379(3) 0.4152(2) 0.12381(16) 0.0506(8) Uani 1 1 d .
H27A H 0.6761 0.3604 0.1204 0.061 Uiso 1 1 calc R
C28 C 0.6681(3) 0.4657(3) 0.07908(16) 0.0543(9) Uani 1 1 d .
C29 C 0.6121(3) 0.5451(2) 0.08569(15) 0.0532(9) Uani 1 1 d .
H29A H 0.6283 0.5796 0.0543 0.064 Uiso 1 1 calc R
C30 C 0.5331(3) 0.5766(2) 0.13638(15) 0.0453(8) Uani 1 1 d .
C31 C 0.4812(4) 0.6665(2) 0.13825(17) 0.0602(9) Uani 1 1 d .
H31A H 0.4677 0.6711 0.0934 0.090 Uiso 1 1 calc R
H31B H 0.5494 0.7220 0.1645 0.090 Uiso 1 1 calc R
H31C H 0.3929 0.6645 0.1580 0.090 Uiso 1 1 calc R
C32 C 0.7615(4) 0.4362(3) 0.02547(18) 0.0792(12) Uani 1 1 d .
H32A H 0.7330 0.4538 -0.0134 0.119 Uiso 1 1 calc R
H32B H 0.7543 0.3672 0.0139 0.119 Uiso 1 1 calc R
H32C H 0.8577 0.4685 0.0412 0.119 Uiso 1 1 calc R
C33 C 0.5270(3) 0.3800(2) 0.21983(17) 0.0545(9) Uani 1 1 d .
H33A H 0.5647 0.3227 0.2037 0.082 Uiso 1 1 calc R
H33B H 0.4270 0.3619 0.2221 0.082 Uiso 1 1 calc R
H33C H 0.5719 0.4160 0.2637 0.082 Uiso 1 1 calc R
C34 C 0.5243(3) 1.1411(2) 0.04467(14) 0.0409(7) Uani 1 1 d .
C35 C 0.5840(3) 1.0889(2) 0.07826(15) 0.0463(8) Uani 1 1 d .
H35A H 0.5391 1.0715 0.1132 0.056 Uiso 1 1 calc R
C36 C 0.7063(3) 1.0618(2) 0.06231(14) 0.0411(7) Uani 1 1 d .
C37 C 0.7809(3) 1.0126(2) 0.09869(13) 0.0389(7) Uani 1 1 d .
C38 C 0.7189(3) 0.9682(2) 0.14310(14) 0.0450(8) Uani 1 1 d .
H38A H 0.6231 0.9649 0.1484 0.054 Uiso 1 1 calc R
C39 C 0.7968(3) 0.9289(2) 0.17938(15) 0.0452(8) Uani 1 1 d .
H39A H 0.7524 0.8956 0.2076 0.054 Uiso 1 1 calc R
C40 C 0.9395(3) 0.9370(2) 0.17552(14) 0.0384(7) Uani 1 1 d .
C41 C 0.9984(3) 0.9785(2) 0.12908(14) 0.0403(7) Uani 1 1 d .
H41A H 1.0945 0.9829 0.1242 0.048 Uiso 1 1 calc R
C42 C 0.9198(3) 1.0134(2) 0.08981(14) 0.0421(7) Uani 1 1 d .
H42A H 0.9609 1.0380 0.0567 0.051 Uiso 1 1 calc R
C43 C 0.3954(3) 1.1736(2) 0.05876(14) 0.0395(7) Uani 1 1 d .
C44 C 0.3287(3) 1.1644(2) 0.11387(15) 0.0444(8) Uani 1 1 d .
H44A H 0.3673 1.1363 0.1434 0.053 Uiso 1 1 calc R
C45 C 0.2074(3) 1.1956(2) 0.12584(16) 0.0537(9) Uani 1 1 d .
H45A H 0.1638 1.1906 0.1642 0.064 Uiso 1 1 calc R
C46 C 0.1486(4) 1.2341(2) 0.08237(17) 0.0570(9) Uani 1 1 d .
H46A H 0.0636 1.2543 0.0902 0.068 Uiso 1 1 calc R
C47 C 0.2131(4) 1.2431(3) 0.02772(17) 0.0645(10) Uani 1 1 d .
H47A H 0.1718 1.2691 -0.0024 0.077 Uiso 1 1 calc R
C48 C 0.3367(4) 1.2149(2) 0.01607(15) 0.0551(9) Uani 1 1 d .
H48A H 0.3822 1.2236 -0.0211 0.066 Uiso 1 1 calc R
C49 C 1.1793(3) 0.9815(2) 0.24996(13) 0.0358(7) Uani 1 1 d .
C50 C 1.3043(3) 0.9482(2) 0.24148(13) 0.0387(7) Uani 1 1 d .
C51 C 1.4300(3) 1.0129(3) 0.25857(15) 0.0485(8) Uani 1 1 d .
H51A H 1.5132 0.9896 0.2527 0.058 Uiso 1 1 calc R
C52 C 1.4393(4) 1.1099(3) 0.28379(15) 0.0542(9) Uani 1 1 d .
C53 C 1.3166(4) 1.1411(2) 0.29338(14) 0.0512(9) Uani 1 1 d .
H53A H 1.3203 1.2071 0.3120 0.061 Uiso 1 1 calc R
C54 C 1.1878(3) 1.0797(2) 0.27690(14) 0.0408(7) Uani 1 1 d .
C55 C 1.0605(3) 1.1218(2) 0.29149(16) 0.0552(9) Uani 1 1 d .
H55A H 1.0872 1.1846 0.3236 0.083 Uiso 1 1 calc R
H55B H 0.9940 1.0800 0.3094 0.083 Uiso 1 1 calc R
H55C H 1.0180 1.1279 0.2509 0.083 Uiso 1 1 calc R
C56 C 1.5775(4) 1.1782(3) 0.3002(2) 0.0842(13) Uani 1 1 d .
H56A H 1.6445 1.1500 0.3193 0.126 Uiso 1 1 calc R
H56B H 1.5676 1.2376 0.3318 0.126 Uiso 1 1 calc R
H56C H 1.6102 1.1915 0.2601 0.126 Uiso 1 1 calc R
C57 C 1.3060(3) 0.8453(2) 0.21198(15) 0.0514(9) Uani 1 1 d .
H57A H 1.4009 0.8355 0.2166 0.077 Uiso 1 1 calc R
H57B H 1.2726 0.8261 0.1653 0.077 Uiso 1 1 calc R
H57C H 1.2457 0.8069 0.2347 0.077 Uiso 1 1 calc R
C58 C 0.9872(3) 0.8200(2) 0.24892(13) 0.0351(7) Uani 1 1 d .
C59 C 0.9472(3) 0.7287(2) 0.20356(14) 0.0401(7) Uani 1 1 d .
C60 C 0.9105(3) 0.6493(2) 0.22548(14) 0.0404(7) Uani 1 1 d .
H60A H 0.8854 0.5884 0.1942 0.048 Uiso 1 1 calc R
C61 C 0.9094(3) 0.6560(2) 0.29179(15) 0.0397(7) Uani 1 1 d .
C62 C 0.9471(3) 0.7453(2) 0.33619(14) 0.0371(7) Uani 1 1 d .
H62A H 0.9467 0.7510 0.3818 0.045 Uiso 1 1 calc R
C63 C 0.9856(3) 0.8268(2) 0.31657(13) 0.0352(7) Uani 1 1 d .
C64 C 1.0167(3) 0.9223(2) 0.36823(14) 0.0438(8) Uani 1 1 d .
H64A H 1.0220 0.9128 0.4120 0.066 Uiso 1 1 calc R
H64B H 0.9429 0.9566 0.3644 0.066 Uiso 1 1 calc R
H64C H 1.1054 0.9594 0.3617 0.066 Uiso 1 1 calc R
C65 C 0.8635(4) 0.5686(2) 0.31448(17) 0.0570(9) Uani 1 1 d .
H65A H 0.7982 0.5813 0.3478 0.086 Uiso 1 1 calc R
H65B H 0.9444 0.5524 0.3334 0.086 Uiso 1 1 calc R
H65C H 0.8183 0.5153 0.2770 0.086 Uiso 1 1 calc R
C66 C 0.9482(4) 0.7143(2) 0.13035(14) 0.0639(10) Uani 1 1 d .
H66A H 0.9564 0.6489 0.1087 0.096 Uiso 1 1 calc R
H66B H 1.0271 0.7587 0.1219 0.096 Uiso 1 1 calc R
H66C H 0.8618 0.7260 0.1131 0.096 Uiso 1 1 calc R
C67 C 0.8517(4) 0.3672(3) 0.4519(2) 0.0841(13) Uani 1 1 d .
H67A H 0.8180 0.2986 0.4295 0.101 Uiso 1 1 calc R
H67B H 0.9412 0.3879 0.4353 0.101 Uiso 1 1 calc R
Cl1 Cl 0.73249(15) 0.43018(8) 0.43230(7) 0.1056(4) Uani 1 1 d .
Cl2 Cl 0.87797(13) 0.38378(12) 0.53618(6) 0.1206(5) Uani 1 1 d .

loop_
_atom_site_aniso_label
_atom_site_aniso_U_11
_atom_site_aniso_U_22
_atom_site_aniso_U_33
_atom_site_aniso_U_23
_atom_site_aniso_U_13
_atom_site_aniso_U_12
B1 0.0254(18) 0.034(2) 0.055(2) 0.0055(17) 0.0046(16) 0.0047(16)
B2 0.038(2) 0.036(2) 0.051(2) 0.0108(17) -0.0060(16) 0.0106(17)
B3 0.061(3) 0.065(3) 0.054(2) 0.033(2) 0.017(2) 0.025(2)
B4 0.041(2) 0.040(2) 0.0355(17) 0.0112(15) 0.0090(15) 0.0128(17)
F1 0.0509(11) 0.0549(12) 0.0535(11) 0.0108(9) -0.0050(9) 0.0132(10)
F2 0.0477(11) 0.0537(12) 0.0659(12) 0.0210(10) 0.0199(9) 0.0140(9)
F3 0.0789(15) 0.0881(16) 0.0541(12) 0.0274(11) 0.0143(10) 0.0352(12)
F4 0.0724(15) 0.0730(16) 0.1247(19) 0.0557(15) 0.0167(14) 0.0162(13)
O1 0.0237(11) 0.0341(12) 0.0723(14) 0.0025(10) 0.0024(10) 0.0017(9)
O2 0.0246(11) 0.0387(13) 0.0790(15) -0.0011(11) 0.0025(10) 0.0063(10)
O3 0.0715(16) 0.0741(17) 0.0546(13) 0.0400(12) 0.0237(12) 0.0386(14)
O4 0.0621(15) 0.0879(18) 0.0524(13) 0.0429(13) 0.0231(12) 0.0395(14)
C1 0.0278(16) 0.0346(17) 0.0305(14) 0.0114(12) 0.0021(12) 0.0026(13)
C2 0.0241(15) 0.0331(18) 0.0416(15) 0.0103(13) 0.0028(12) 0.0025(13)
C3 0.0295(16) 0.0354(18) 0.0330(14) 0.0116(13) 0.0010(12) 0.0072(14)
C4 0.0323(16) 0.0301(17) 0.0343(14) 0.0079(12) -0.0020(12) 0.0071(13)
C5 0.0330(17) 0.0350(18) 0.0422(16) 0.0092(14) 0.0067(13) 0.0104(14)
C6 0.0320(16) 0.0346(18) 0.0467(17) 0.0132(14) 0.0057(13) 0.0037(14)
C7 0.0318(17) 0.0347(18) 0.0460(17) 0.0102(14) 0.0025(13) 0.0069(14)
C8 0.0328(17) 0.040(2) 0.0587(19) 0.0067(16) 0.0049(14) 0.0146(15)
C9 0.0299(17) 0.0353(19) 0.0560(19) 0.0051(15) 0.0015(14) 0.0054(14)
C10 0.0295(16) 0.0337(17) 0.0326(14) 0.0085(12) 0.0036(12) 0.0073(13)
C11 0.0338(17) 0.0333(18) 0.0505(18) 0.0021(14) 0.0011(14) 0.0038(14)
C12 0.0293(17) 0.054(2) 0.062(2) 0.0028(17) 0.0047(15) 0.0101(17)
C13 0.043(2) 0.051(2) 0.075(2) 0.0104(18) 0.0102(17) 0.0238(18)
C14 0.050(2) 0.035(2) 0.113(3) 0.014(2) 0.018(2) 0.0104(18)
C15 0.0298(17) 0.042(2) 0.087(2) 0.0167(18) 0.0115(17) 0.0064(16)
C16 0.0361(17) 0.0291(17) 0.0511(18) 0.0066(14) 0.0043(14) 0.0104(14)
C17 0.0379(18) 0.0382(19) 0.057(2) 0.0100(15) 0.0054(15) 0.0111(15)
C18 0.0335(19) 0.049(2) 0.073(2) 0.0063(18) 0.0045(17) 0.0091(17)
C19 0.043(2) 0.034(2) 0.085(3) 0.0154(18) 0.0198(19) 0.0122(16)
C20 0.051(2) 0.042(2) 0.072(2) 0.0222(18) 0.0181(19) 0.0138(18)
C21 0.0421(19) 0.0358(19) 0.058(2) 0.0137(15) 0.0064(16) 0.0103(15)
C22 0.058(2) 0.067(3) 0.062(2) 0.0269(19) 0.0060(18) 0.0096(19)
C23 0.045(2) 0.060(3) 0.128(4) 0.032(2) 0.026(2) 0.012(2)
C24 0.045(2) 0.072(3) 0.069(2) 0.019(2) -0.0080(18) 0.0083(19)
C25 0.0373(17) 0.0318(18) 0.0474(17) 0.0035(14) -0.0002(14) 0.0040(14)
C26 0.0357(18) 0.0333(19) 0.0519(18) -0.0005(14) -0.0070(15) 0.0022(15)
C27 0.046(2) 0.036(2) 0.058(2) -0.0060(16) -0.0019(16) 0.0085(16)
C28 0.046(2) 0.052(2) 0.0485(19) -0.0061(17) 0.0040(16) 0.0015(18)
C29 0.051(2) 0.052(2) 0.0478(19) 0.0079(16) -0.0001(16) 0.0002(18)
C30 0.0430(19) 0.040(2) 0.0463(18) 0.0060(15) 0.0013(15) 0.0037(15)
C31 0.067(2) 0.052(2) 0.063(2) 0.0218(18) 0.0051(18) 0.0094(19)
C32 0.075(3) 0.084(3) 0.062(2) -0.007(2) 0.017(2) 0.018(2)
C33 0.051(2) 0.041(2) 0.071(2) 0.0121(17) 0.0013(17) 0.0142(17)
C34 0.0467(19) 0.0376(19) 0.0369(16) 0.0104(14) 0.0023(14) 0.0061(15)
C35 0.0439(19) 0.059(2) 0.0453(17) 0.0284(16) 0.0062(15) 0.0128(17)
C36 0.0461(19) 0.0392(19) 0.0392(16) 0.0151(14) 0.0045(14) 0.0064(15)
C37 0.0394(18) 0.0434(19) 0.0360(15) 0.0155(14) -0.0001(13) 0.0079(15)
C38 0.0340(17) 0.056(2) 0.0506(18) 0.0260(16) 0.0054(14) 0.0075(16)
C39 0.0436(19) 0.049(2) 0.0503(18) 0.0297(16) 0.0051(15) 0.0031(16)
C40 0.0352(17) 0.0388(18) 0.0427(16) 0.0170(14) 0.0016(13) 0.0040(14)
C41 0.0349(17) 0.0443(19) 0.0456(17) 0.0200(15) 0.0053(14) 0.0069(15)
C42 0.0404(18) 0.049(2) 0.0397(16) 0.0168(15) 0.0081(14) 0.0091(15)
C43 0.0456(18) 0.0344(18) 0.0373(16) 0.0073(13) -0.0018(14) 0.0111(15)
C44 0.0430(19) 0.045(2) 0.0479(18) 0.0169(15) 0.0057(15) 0.0103(16)
C45 0.050(2) 0.056(2) 0.057(2) 0.0161(17) 0.0112(17) 0.0143(18)
C46 0.051(2) 0.057(2) 0.064(2) 0.0115(18) 0.0029(18) 0.0241(19)
C47 0.078(3) 0.073(3) 0.053(2) 0.0186(19) -0.0019(19) 0.041(2)
C48 0.071(2) 0.062(2) 0.0410(18) 0.0184(16) 0.0055(17) 0.030(2)
C49 0.0401(17) 0.0360(18) 0.0369(15) 0.0182(13) 0.0053(13) 0.0093(14)
C50 0.0393(18) 0.050(2) 0.0331(15) 0.0213(14) 0.0033(13) 0.0108(16)
C51 0.0360(19) 0.073(3) 0.0478(18) 0.0367(18) 0.0059(15) 0.0101(18)
C52 0.048(2) 0.071(3) 0.0466(19) 0.0366(19) -0.0066(16) -0.0087(19)
C53 0.066(2) 0.040(2) 0.0445(18) 0.0191(15) -0.0025(17) -0.0041(18)
C54 0.050(2) 0.0364(19) 0.0386(16) 0.0179(14) 0.0037(14) 0.0058(16)
C55 0.067(2) 0.039(2) 0.063(2) 0.0139(16) 0.0129(18) 0.0169(18)
C56 0.063(3) 0.100(3) 0.087(3) 0.059(3) -0.019(2) -0.030(2)
C57 0.056(2) 0.057(2) 0.0519(19) 0.0230(17) 0.0105(16) 0.0256(18)
C58 0.0318(16) 0.0352(18) 0.0399(16) 0.0150(14) 0.0007(13) 0.0052(14)
C59 0.0439(18) 0.0363(19) 0.0397(16) 0.0139(14) 0.0017(14) 0.0031(15)
C60 0.0429(18) 0.0294(17) 0.0444(17) 0.0060(14) 0.0050(14) 0.0034(14)
C61 0.0374(18) 0.0358(19) 0.0517(18) 0.0200(15) 0.0078(14) 0.0095(14)
C62 0.0371(17) 0.0412(19) 0.0374(15) 0.0172(14) 0.0037(13) 0.0101(14)
C63 0.0277(15) 0.0382(18) 0.0418(16) 0.0140(14) 0.0012(12) 0.0086(13)
C64 0.0468(19) 0.0422(19) 0.0402(16) 0.0114(14) 0.0029(14) 0.0044(15)
C65 0.074(3) 0.041(2) 0.064(2) 0.0275(17) 0.0112(19) 0.0116(18)
C66 0.100(3) 0.044(2) 0.0407(18) 0.0105(16) 0.0022(19) 0.000(2)
C67 0.081(3) 0.074(3) 0.089(3) 0.006(2) 0.021(2) 0.019(2)
Cl1 0.1363(11) 0.0717(8) 0.1265(10) 0.0488(7) 0.0319(9) 0.0307(8)
Cl2 0.0764(8) 0.1881(15) 0.0843(8) 0.0080(9) 0.0023(6) 0.0423(9)

loop_
_atom_type_symbol
_atom_type_description
_atom_type_scat_dispersion_real
_atom_type_scat_dispersion_imag
_atom_type_scat_source
C C 0.0033 0.0016 'International Tables Vol C Tables 4.2.6.8 and 6.1.1.4'
H H 0.0000 0.0000 'International Tables Vol C Tables 4.2.6.8 and 6.1.1.4'
O O 0.0106 0.0060 'International Tables Vol C Tables 4.2.6.8 and 6.1.1.4'
B B 0.0013 0.0007 'International Tables Vol C Tables 4.2.6.8 and 6.1.1.4'
F F 0.0171 0.0103 'International Tables Vol C Tables 4.2.6.8 and 6.1.1.4'
Cl Cl 0.1484 0.1585 'International Tables Vol C Tables 4.2.6.8 and 6.1.1.4'

loop_
_geom_angle_atom_site_label_1
_geom_angle_atom_site_label_2
_geom_angle_atom_site_label_3
_geom_angle
F1 B1 F2 111.1(3)
F1 B1 O1 108.9(3)
F2 B1 O1 108.5(3)
F1 B1 O2 108.7(3)
F2 B1 O2 108.8(3)
O1 B1 O2 110.7(2)
C7 B2 C16 118.0(3)
C7 B2 C25 119.6(3)
C16 B2 C25 122.4(3)
F4 B3 F3 111.1(3)
F4 B3 O4 110.1(3)
F3 B3 O4 107.6(3)
F4 B3 O3 109.7(3)
F3 B3 O3 107.0(3)
O4 B3 O3 111.2(3)
C58 B4 C49 123.7(3)
C58 B4 C40 120.9(3)
C49 B4 C40 115.4(2)
C1 O1 B1 123.7(2)
C3 O2 B1 123.8(2)
C34 O3 B3 123.4(2)
C36 O4 B3 123.3(3)
O1 C1 C2 120.1(2)
O1 C1 C10 115.1(2)
C2 C1 C10 124.8(2)
C1 C2 C3 121.2(3)
O2 C3 C2 120.0(3)
O2 C3 C4 115.4(2)
C2 C3 C4 124.5(3)
C5 C4 C9 118.9(3)
C5 C4 C3 122.4(2)
C9 C4 C3 118.7(3)
C6 C5 C4 119.9(3)
C5 C6 C7 122.1(3)
C8 C7 C6 116.5(3)
C8 C7 B2 121.5(3)
C6 C7 B2 122.0(3)
C9 C8 C7 121.9(3)
C8 C9 C4 120.5(3)
C15 C10 C11 118.8(3)
C15 C10 C1 119.3(3)
C11 C10 C1 121.9(3)
C12 C11 C10 120.5(3)
C13 C12 C11 120.2(3)
C12 C13 C14 120.0(3)
C13 C14 C15 120.3(3)
C10 C15 C14 120.2(3)
C21 C16 C17 118.1(3)
C21 C16 B2 122.6(3)
C17 C16 B2 119.3(3)
C18 C17 C16 119.5(3)
C18 C17 C24 119.0(3)
C16 C17 C24 121.5(3)
C19 C18 C17 122.6(3)
C18 C19 C20 118.4(3)
C18 C19 C23 120.1(3)
C20 C19 C23 121.5(3)
C19 C20 C21 121.2(3)
C16 C21 C20 120.2(3)
C16 C21 C22 121.8(3)
C20 C21 C22 118.0(3)
C30 C25 C26 117.0(3)
C30 C25 B2 122.0(3)
C26 C25 B2 121.0(3)
C27 C26 C25 120.2(3)
C27 C26 C33 118.0(3)
C25 C26 C33 121.7(3)
C28 C27 C26 122.5(3)
C27 C28 C29 117.3(3)
C27 C28 C32 121.4(3)
C29 C28 C32 121.3(3)
C28 C29 C30 122.4(3)
C29 C30 C25 120.6(3)
C29 C30 C31 116.5(3)
C25 C30 C31 122.9(3)
O3 C34 C35 119.6(3)
O3 C34 C43 115.3(3)
C35 C34 C43 125.1(3)
C36 C35 C34 121.5(3)
O4 C36 C35 120.7(3)
O4 C36 C37 114.7(3)
C35 C36 C37 124.5(3)
C42 C37 C38 119.1(3)
C42 C37 C36 118.3(3)
C38 C37 C36 122.5(3)
C39 C38 C37 119.9(3)
C38 C39 C40 121.6(3)
C41 C40 C39 117.5(3)
C41 C40 B4 119.8(3)
C39 C40 B4 122.5(2)
C42 C41 C40 121.4(3)
C41 C42 C37 120.2(3)
C44 C43 C48 118.8(3)
C44 C43 C34 121.7(3)
C48 C43 C34 119.5(3)
C45 C44 C43 120.4(3)
C44 C45 C46 120.2(3)
C47 C46 C45 119.9(3)
C46 C47 C48 120.6(3)
C47 C48 C43 120.0(3)
C54 C49 C50 118.2(3)
C54 C49 B4 121.4(3)
C50 C49 B4 120.4(3)
C51 C50 C49 119.4(3)
C51 C50 C57 118.4(3)
C49 C50 C57 122.1(3)
C52 C51 C50 122.8(3)
C53 C52 C51 117.2(3)
C53 C52 C56 121.5(4)
C51 C52 C56 121.3(4)
C52 C53 C54 122.6(3)
C53 C54 C49 119.9(3)
C53 C54 C55 117.8(3)
C49 C54 C55 122.2(3)
C59 C58 C63 117.8(2)
C59 C58 B4 121.5(2)
C63 C58 B4 120.7(3)
C60 C59 C58 120.3(3)
C60 C59 C66 118.2(3)
C58 C59 C66 121.5(3)
C59 C60 C61 121.9(3)
C62 C61 C60 117.9(3)
C62 C61 C65 121.2(3)
C60 C61 C65 120.9(3)
C61 C62 C63 122.3(3)
C62 C63 C58 119.9(3)
C62 C63 C64 118.8(2)
C58 C63 C64 121.2(2)
Cl2 C67 Cl1 112.5(2)

loop_
_geom_bond_atom_site_label_1
_geom_bond_atom_site_label_2
_geom_bond_distance
B1 F1 1.362(4)
B1 F2 1.366(4)
B1 O1 1.479(4)
B1 O2 1.479(4)
B2 C7 1.573(4)
B2 C16 1.576(5)
B2 C25 1.583(5)
B3 F4 1.331(5)
B3 F3 1.387(5)
B3 O4 1.472(4)
B3 O3 1.489(4)
B4 C58 1.564(4)
B4 C49 1.575(4)
B4 C40 1.579(4)
O1 C1 1.303(3)
O2 C3 1.299(3)
O3 C34 1.302(3)
O4 C36 1.295(3)
C1 C2 1.375(4)
C1 C10 1.463(4)
C2 C3 1.383(4)
C3 C4 1.466(4)
C4 C5 1.390(4)
C4 C9 1.396(4)
C5 C6 1.389(4)
C6 C7 1.402(4)
C7 C8 1.401(4)
C8 C9 1.377(4)
C10 C15 1.384(4)
C10 C11 1.385(4)
C11 C12 1.382(4)
C12 C13 1.368(4)
C13 C14 1.370(5)
C14 C15 1.386(4)
C16 C21 1.401(4)
C16 C17 1.415(4)
C17 C18 1.392(4)
C17 C24 1.504(4)
C18 C19 1.371(5)
C19 C20 1.378(5)
C19 C23 1.514(5)
C20 C21 1.408(4)
C21 C22 1.517(4)
C25 C30 1.403(4)
C25 C26 1.420(4)
C26 C27 1.384(4)
C26 C33 1.515(4)
C27 C28 1.376(5)
C28 C29 1.378(5)
C28 C32 1.516(4)
C29 C30 1.384(4)
C30 C31 1.518(4)
C34 C35 1.384(4)
C34 C43 1.458(4)
C35 C36 1.370(4)
C36 C37 1.469(4)
C37 C42 1.389(4)
C37 C38 1.393(4)
C38 C39 1.381(4)
C39 C40 1.398(4)
C40 C41 1.392(4)
C41 C42 1.384(4)
C43 C44 1.393(4)
C43 C48 1.395(4)
C44 C45 1.373(4)
C45 C46 1.378(4)
C46 C47 1.372(5)
C47 C48 1.374(4)
C49 C54 1.408(4)
C49 C50 1.415(4)
C50 C51 1.389(4)
C50 C57 1.497(4)
C51 C52 1.385(5)
C52 C53 1.381(5)
C52 C56 1.507(5)
C53 C54 1.389(4)
C54 C55 1.514(4)
C58 C59 1.412(4)
C58 C63 1.415(4)
C59 C60 1.382(4)
C59 C66 1.513(4)
C60 C61 1.387(4)
C61 C62 1.381(4)
C61 C65 1.512(4)
C62 C63 1.385(4)
C63 C64 1.513(4)
C67 Cl2 1.743(4)
C67 Cl1 1.744(4)
